data_1515849
loop_
_publ_author_name
'Ni, Zhaoping'
'McDaniel, Ashley M.'
'Shores, Matthew P.'

_publ_section_title
;
 Ambient temperature anion-dependent spin state switching observed in
 &#x201C;mostly low spin&#x201D; heteroleptic iron(ii) diimine complexes
;
_journal_issue 5
_journal_name_full 'Chemical Science'
_journal_page_first 615
_journal_paper_doi 10.1039/c0sc00303d
_journal_volume 1
_journal_year 2010
_chemical_formula_moiety 'C26 H36 Fe N10, 2(C24 H20 B)'
_chemical_formula_sum 'C74 H76 B2 Fe N10'
_chemical_formula_weight 1182.92
_chemical_name_systematic
;
?
;
_space_group_IT_number 2
_symmetry_cell_setting triclinic
_symmetry_space_group_name_Hall '-P 1'
_symmetry_space_group_name_H-M 'P -1'
_atom_sites_solution_hydrogens geom
_atom_sites_solution_primary direct
_atom_sites_solution_secondary difmap
_audit_creation_method 'Bruker SHELXTL'
_cell_angle_alpha 76.65(3)
_cell_angle_beta 79.24(3)
_cell_angle_gamma 60.99(3)
_cell_formula_units_Z 2
_cell_length_a 13.040(3)
_cell_length_b 13.169(3)
_cell_length_c 22.292(5)
_cell_measurement_reflns_used 9881
_cell_measurement_temperature 100(2)
_cell_measurement_theta_max 28.27
_cell_measurement_theta_min 2.50
_cell_volume 3244.7(16)
_computing_cell_refinement 'Bruker SMART'
_computing_data_collection 'Bruker SMART'
_computing_data_reduction 'Bruker SAINT'
_computing_molecular_graphics 'Bruker SHELXTL'
_computing_publication_material 'Bruker SHELXTL'
_computing_structure_refinement 'Bruker SHELXTL'
_computing_structure_solution 'Bruker SHELXTL'
_diffrn_ambient_temperature 100(2)
_diffrn_measured_fraction_theta_full 0.965
_diffrn_measured_fraction_theta_max 0.965
_diffrn_measurement_device_type 'CCD area detector'
_diffrn_measurement_method 'phi and omega scans'
_diffrn_radiation_monochromator graphite
_diffrn_radiation_source 'fine-focus sealed tube'
_diffrn_radiation_type MoK\a
_diffrn_radiation_wavelength 0.71073
_diffrn_reflns_av_R_equivalents 0.0324
_diffrn_reflns_av_sigmaI/netI 0.0448
_diffrn_reflns_limit_h_max 17
_diffrn_reflns_limit_h_min -17
_diffrn_reflns_limit_k_max 17
_diffrn_reflns_limit_k_min -17
_diffrn_reflns_limit_l_max 29
_diffrn_reflns_limit_l_min -29
_diffrn_reflns_number 57949
_diffrn_reflns_theta_full 28.55
_diffrn_reflns_theta_max 28.55
_diffrn_reflns_theta_min 0.94
_exptl_absorpt_coefficient_mu 0.283
_exptl_absorpt_correction_T_max 0.93
_exptl_absorpt_correction_T_min 0.89
_exptl_absorpt_correction_type multi-scan
_exptl_absorpt_process_details 'SADABS, Bruker(2000)'
_exptl_crystal_colour green
_exptl_crystal_density_diffrn 1.211
_exptl_crystal_density_method 'not measured'
_exptl_crystal_description block
_exptl_crystal_F_000 1252
_exptl_crystal_size_max 0.396
_exptl_crystal_size_mid 0.230
_exptl_crystal_size_min 0.206
_platon_squeeze_details
;
;
_refine_diff_density_max 0.754
_refine_diff_density_min -0.520
_refine_diff_density_rms 0.100
_refine_ls_extinction_method none
_refine_ls_goodness_of_fit_ref 1.082
_refine_ls_hydrogen_treatment constr
_refine_ls_matrix_type full
_refine_ls_number_parameters 760
_refine_ls_number_reflns 15969
_refine_ls_number_restraints 3
_refine_ls_restrained_S_all 1.088
_refine_ls_R_factor_all 0.0874
_refine_ls_R_factor_gt 0.0612
_refine_ls_shift/su_max 0.001
_refine_ls_shift/su_mean 0.000
_refine_ls_structure_factor_coef Fsqd
_refine_ls_weighting_details 'calc w=1/[\s^2^(Fo^2^)+(0.1015P)^2^+0.9030P] where P=(Fo^2^+2Fc^2^)/3'
_refine_ls_weighting_scheme calc
_refine_ls_wR_factor_gt 0.1704
_refine_ls_wR_factor_ref 0.1831
_reflns_number_gt 11354
_reflns_number_total 15969
_reflns_threshold_expression >2sigma(I)
_cod_data_source_file c0sc00303d.txt
_cod_data_source_block 3-Bph4
_cod_depositor_comments
;
The following automatic conversions were performed:

'_symmetry_cell_setting' value 'Triclinic' changed to 'triclinic'
according to
/usr/data/users/saulius/automatic-downloads/retrospective/RSC/lib/dictionaries/cif_core.dic
dictionary named 'cif_core.dic' version 2.4.2 from 2011-04-26.

Automatic conversion script
Id: cif_fix_values 2281 2013-09-26 08:29:07Z andrius 
;
_cod_original_sg_symbol_Hall ' -P 1'
_cod_original_sg_symbol_H-M 'P-1 '
_cod_database_code 1515849

loop_
_symmetry_equiv_pos_as_xyz
'x, y, z'
'-x, -y, -z'

loop_
_atom_site_label
_atom_site_type_symbol
_atom_site_fract_x
_atom_site_fract_y
_atom_site_fract_z
_atom_site_U_iso_or_equiv
_atom_site_adp_type
_atom_site_occupancy
_atom_site_symmetry_multiplicity
_atom_site_calc_flag
_atom_site_refinement_flags
_atom_site_disorder_assembly
_atom_site_disorder_group
Fe1 Fe 0.75817(3) 0.78815(2) 0.747628(14) 0.02240(10) Uani 1 1 d . . .
N1 N 0.66021(15) 0.86225(15) 0.81870(8) 0.0227(4) Uani 1 1 d . A .
C1 C 0.6569(2) 0.79837(18) 0.88222(10) 0.0268(5) Uani 1 1 d . . .
H1A H 0.7367 0.7334 0.8901 0.032 Uiso 1 1 calc R A .
H1B H 0.6036 0.7632 0.8859 0.032 Uiso 1 1 calc R . .
C2 C 0.6159(3) 0.8763(2) 0.93064(12) 0.0442(7) Uani 1 1 d . A .
H2A H 0.5942 0.8363 0.9705 0.053 Uiso 1 1 calc R . .
H2B H 0.6807 0.8907 0.9368 0.053 Uiso 1 1 calc R . .
C3 C 0.5121(3) 0.9911(2) 0.91149(12) 0.0436(7) Uani 1 1 d . . .
H3A H 0.4440 0.9776 0.9108 0.052 Uiso 1 1 calc R A .
H3B H 0.4909 1.0436 0.9420 0.052 Uiso 1 1 calc R . .
N2 N 0.53768(19) 1.04793(17) 0.85017(9) 0.0360(5) Uani 1 1 d . A .
H2 H 0.5079 1.1250 0.8407 0.043 Uiso 1 1 calc R . .
C4 C 0.60927(18) 0.97700(18) 0.80844(10) 0.0243(4) Uani 1 1 d . . .
C5 C 0.6274(2) 1.03204(18) 0.74375(10) 0.0258(4) Uani 1 1 d . A .
N3 N 0.5637(2) 1.14945(16) 0.72479(10) 0.0371(5) Uani 1 1 d . . .
H3 H 0.5077 1.1920 0.7506 0.044 Uiso 1 1 calc R A .
C6 C 0.5848(3) 1.2078(2) 0.66282(13) 0.0543(8) Uani 1 1 d . A .
H6A H 0.5745 1.2866 0.6648 0.065 Uiso 1 1 calc R . .
H6B H 0.5285 1.2176 0.6351 0.065 Uiso 1 1 calc R . .
C7 C 0.7109(4) 1.1306(3) 0.63836(15) 0.0676(11) Uani 1 1 d . . .
H7A H 0.7240 1.1605 0.5941 0.081 Uiso 1 1 calc R A .
H7B H 0.7670 1.1333 0.6615 0.081 Uiso 1 1 calc R . .
C8 C 0.7319(3) 1.0053(2) 0.64562(11) 0.0413(6) Uani 1 1 d . A .
H8A H 0.6817 1.0022 0.6185 0.050 Uiso 1 1 calc R . .
H8B H 0.8151 0.9554 0.6318 0.050 Uiso 1 1 calc R . .
N4 N 0.70643(17) 0.95728(15) 0.70967(8) 0.0258(4) Uani 1 1 d . A .
N5 N 0.8954(6) 0.7571(6) 0.7866(3) 0.026(2) Uiso 0.50 1 d P A 1
C9 C 0.9233(6) 0.8666(6) 0.7792(3) 0.0293(17) Uiso 0.50 1 d P A 1
H9A H 0.9284 0.9006 0.7349 0.035 Uiso 0.50 1 calc PR A 1
H9B H 0.8592 0.9286 0.8014 0.035 Uiso 0.50 1 calc PR A 1
C10 C 1.0400(8) 0.8230(7) 0.8061(4) 0.045(2) Uiso 0.50 1 d P A 1
H10A H 1.1055 0.7802 0.7764 0.055 Uiso 0.50 1 calc PR A 1
H10B H 1.0475 0.8918 0.8111 0.055 Uiso 0.50 1 calc PR A 1
C11 C 1.0509(5) 0.7440(5) 0.8669(3) 0.0403(12) Uiso 0.50 1 d P A 1
H11A H 1.1302 0.7131 0.8806 0.048 Uiso 0.50 1 calc PR A 1
H11B H 0.9917 0.7883 0.8985 0.048 Uiso 0.50 1 calc PR A 1
N6 N 1.0323(4) 0.6485(4) 0.8603(2) 0.0335(11) Uiso 0.50 1 d P A 1
H6 H 1.0720 0.5811 0.8840 0.040 Uiso 0.50 1 calc PR A 1
C12 C 0.9522(5) 0.6465(6) 0.8173(3) 0.0298(17) Uiso 0.50 1 d P A 1
C13 C 0.9016(6) 0.5726(5) 0.8155(3) 0.0271(19) Uiso 0.50 1 d P A 1
N7 N 0.9812(5) 0.4652(4) 0.8491(2) 0.0411(12) Uiso 0.50 1 d P A 1
H7 H 1.0389 0.4539 0.8691 0.049 Uiso 0.50 1 calc PR A 1
C14 C 0.9472(6) 0.3769(5) 0.8434(3) 0.0447(14) Uiso 0.50 1 d P A 1
H14A H 0.9764 0.3097 0.8776 0.054 Uiso 0.50 1 calc PR A 1
H14B H 0.9833 0.3471 0.8038 0.054 Uiso 0.50 1 calc PR A 1
C15 C 0.8151(6) 0.4304(5) 0.8455(3) 0.0468(14) Uiso 0.50 1 d P A 1
H15A H 0.7782 0.4544 0.8863 0.056 Uiso 0.50 1 calc PR A 1
H15B H 0.7920 0.3731 0.8384 0.056 Uiso 0.50 1 calc PR A 1
C16 C 0.7754(7) 0.5411(6) 0.7925(3) 0.0400(17) Uiso 0.50 1 d P A 1
H16A H 0.8093 0.5112 0.7528 0.048 Uiso 0.50 1 calc PR A 1
H16B H 0.6889 0.5757 0.7930 0.048 Uiso 0.50 1 calc PR A 1
N8 N 0.7987(5) 0.6272(4) 0.7907(2) 0.0209(15) Uiso 0.50 1 d P A 1
N9 N 0.8477(6) 0.7239(6) 0.6753(3) 0.0243(19) Uiso 0.50 1 d P A 1
C17 C 0.9670(7) 0.6840(7) 0.6574(4) 0.032(2) Uiso 0.50 1 d P A 1
H17 H 1.0156 0.6784 0.6862 0.038 Uiso 0.50 1 calc PR A 1
C18 C 1.0175(5) 0.6531(5) 0.6023(2) 0.0316(10) Uiso 0.50 1 d P A 1
H18 H 1.1003 0.6230 0.5936 0.038 Uiso 0.50 1 calc PR A 1
C19 C 0.9449(8) 0.6654(8) 0.5540(4) 0.041(3) Uiso 0.50 1 d P A 1
H19 H 0.9797 0.6443 0.5144 0.049 Uiso 0.50 1 calc PR A 1
C20 C 0.8207(6) 0.7105(6) 0.5698(3) 0.0304(18) Uiso 0.50 1 d P A 1
H20 H 0.7690 0.7291 0.5395 0.036 Uiso 0.50 1 calc PR A 1
C21 C 0.7759(8) 0.7267(8) 0.6334(4) 0.030(3) Uiso 0.50 1 d P A 1
C22 C 0.6555(6) 0.7763(6) 0.6492(3) 0.0222(19) Uiso 0.50 1 d P A 1
C23 C 0.5776(5) 0.7871(6) 0.6125(3) 0.0329(16) Uiso 0.50 1 d PD A 1
H23 H 0.5929 0.7892 0.5690 0.039 Uiso 0.50 1 calc PR A 1
C24 C 0.4657(6) 0.7954(6) 0.6475(3) 0.0332(16) Uiso 0.50 1 d PD A 1
H24 H 0.4181 0.7739 0.6311 0.040 Uiso 0.50 1 calc PR A 1
C25 C 0.4298(5) 0.8359(5) 0.7058(2) 0.0306(11) Uiso 0.50 1 d P A 1
H25 H 0.3494 0.8712 0.7215 0.037 Uiso 0.50 1 calc PR A 1
C26 C 0.5196(5) 0.8210(5) 0.7390(3) 0.0251(14) Uiso 0.50 1 d P A 1
H26 H 0.5007 0.8338 0.7807 0.030 Uiso 0.50 1 calc PR A 1
N10 N 0.6332(5) 0.7887(5) 0.7136(3) 0.0221(17) Uiso 0.50 1 d P A 1
N9A N 0.8936(6) 0.7731(6) 0.7819(3) 0.0199(19) Uiso 0.50 1 d P A 2
C17A C 0.9314(6) 0.8398(6) 0.7857(3) 0.0303(17) Uiso 0.50 1 d P A 2
H17A H 0.8918 0.9178 0.7642 0.036 Uiso 0.50 1 calc PR A 2
C18A C 1.0219(7) 0.8175(7) 0.8166(4) 0.041(2) Uiso 0.50 1 d P A 2
H18A H 1.0446 0.8763 0.8159 0.049 Uiso 0.50 1 calc PR A 2
C19A C 1.0825(5) 0.7002(5) 0.8505(2) 0.0351(11) Uiso 0.50 1 d P A 2
H19A H 1.1453 0.6808 0.8739 0.042 Uiso 0.50 1 calc PR A 2
C20A C 1.0488(5) 0.6152(5) 0.8489(3) 0.0323(12) Uiso 0.50 1 d P A 2
H20A H 1.0870 0.5340 0.8660 0.039 Uiso 0.50 1 calc PR A 2
C21A C 0.9547(5) 0.6698(5) 0.8195(3) 0.0223(14) Uiso 0.50 1 d PD A 2
C22A C 0.9198(6) 0.5770(5) 0.8199(3) 0.0269(19) Uiso 0.50 1 d PD A 2
C23A C 0.9568(5) 0.4515(4) 0.8388(3) 0.0369(13) Uiso 0.50 1 d PD A 2
H23A H 1.0330 0.4059 0.8532 0.044 Uiso 0.50 1 calc PR A 2
C24A C 0.8948(6) 0.3881(5) 0.8387(3) 0.0379(12) Uiso 0.50 1 d PD A 2
H24A H 0.9281 0.3062 0.8544 0.045 Uiso 0.50 1 calc PR A 2
C25A C 0.7895(5) 0.4441(5) 0.8165(3) 0.0391(12) Uiso 0.50 1 d P A 2
H25A H 0.7490 0.4010 0.8154 0.047 Uiso 0.50 1 calc PR A 2
C26A C 0.7387(6) 0.5629(5) 0.7951(3) 0.0282(13) Uiso 0.50 1 d PD A 2
H26A H 0.6608 0.6068 0.7828 0.034 Uiso 0.50 1 calc PR A 2
N10A N 0.8226(6) 0.6205(5) 0.7930(3) 0.0293(18) Uiso 0.50 1 d P A 2
N5A N 0.8432(6) 0.7377(5) 0.6667(3) 0.0213(18) Uiso 0.50 1 d P A 2
C9A C 0.9652(7) 0.7041(7) 0.6515(4) 0.037(2) Uiso 0.50 1 d P A 2
H9A1 H 1.0114 0.6261 0.6760 0.044 Uiso 0.50 1 calc PR A 2
H9A2 H 0.9830 0.7613 0.6636 0.044 Uiso 0.50 1 calc PR A 2
C10A C 1.0045(5) 0.6979(6) 0.5836(3) 0.0430(13) Uiso 0.50 1 d P A 2
H10C H 0.9811 0.7783 0.5602 0.052 Uiso 0.50 1 calc PR A 2
H10D H 1.0913 0.6527 0.5782 0.052 Uiso 0.50 1 calc PR A 2
C11A C 0.9532(7) 0.6429(8) 0.5600(4) 0.036(2) Uiso 0.50 1 d P A 2
H11C H 0.9661 0.6551 0.5143 0.043 Uiso 0.50 1 calc PR A 2
H11D H 0.9934 0.5571 0.5752 0.043 Uiso 0.50 1 calc PR A 2
N6A N 0.8320(5) 0.6865(5) 0.5774(3) 0.0292(15) Uiso 0.50 1 d P A 2
H6A1 H 0.7859 0.6832 0.5545 0.035 Uiso 0.50 1 calc PR A 2
C12A C 0.7881(7) 0.7328(7) 0.6289(4) 0.021(2) Uiso 0.50 1 d P A 2
C13A C 0.6596(7) 0.7598(7) 0.6575(4) 0.028(2) Uiso 0.50 1 d P A 2
N7A N 0.5808(5) 0.7608(5) 0.6224(3) 0.0362(15) Uiso 0.50 1 d P A 2
H7A1 H 0.6110 0.7240 0.5902 0.043 Uiso 0.50 1 calc PR A 2
C14A C 0.4561(7) 0.8160(8) 0.6341(4) 0.051(2) Uiso 0.50 1 d P A 2
H14C H 0.4204 0.7787 0.6169 0.061 Uiso 0.50 1 calc PR A 2
H14D H 0.4204 0.9012 0.6175 0.061 Uiso 0.50 1 calc PR A 2
C15A C 0.4452(6) 0.7935(7) 0.7027(3) 0.0498(17) Uiso 0.50 1 d P A 2
H15C H 0.4819 0.7076 0.7176 0.060 Uiso 0.50 1 calc PR A 2
H15D H 0.3610 0.8276 0.7182 0.060 Uiso 0.50 1 calc PR A 2
C16A C 0.5048(5) 0.8475(6) 0.7278(3) 0.0305(15) Uiso 0.50 1 d P A 2
H16C H 0.4636 0.9341 0.7158 0.037 Uiso 0.50 1 calc PR A 2
H16D H 0.4991 0.8289 0.7736 0.037 Uiso 0.50 1 calc PR A 2
N8A N 0.6271(5) 0.8035(5) 0.7044(3) 0.0234(18) Uiso 0.50 1 d P A 2
B1 B 0.4235(3) 0.4155(2) 0.85055(14) 0.0339(6) Uani 1 1 d . . .
C27 C 0.4318(2) 0.5282(2) 0.86487(12) 0.0352(5) Uani 1 1 d . . .
C28 C 0.5018(2) 0.5163(2) 0.90881(14) 0.0405(6) Uani 1 1 d . . .
H28 H 0.5563 0.4396 0.9263 0.049 Uiso 1 1 calc R . .
C29 C 0.4944(3) 0.6138(3) 0.92792(16) 0.0492(7) Uani 1 1 d . . .
H29 H 0.5436 0.6031 0.9577 0.059 Uiso 1 1 calc R . .
C30 C 0.4145(3) 0.7265(2) 0.90302(15) 0.0486(7) Uani 1 1 d . . .
H30 H 0.4072 0.7927 0.9171 0.058 Uiso 1 1 calc R . .
C31 C 0.3457(2) 0.7431(2) 0.85805(14) 0.0438(7) Uani 1 1 d . . .
H31 H 0.2924 0.8202 0.8405 0.053 Uiso 1 1 calc R . .
C32 C 0.3556(2) 0.6452(2) 0.83883(13) 0.0397(6) Uani 1 1 d . . .
H32 H 0.3096 0.6571 0.8070 0.048 Uiso 1 1 calc R . .
C33 C 0.3895(2) 0.4443(2) 0.77827(12) 0.0354(5) Uani 1 1 d . . .
C34 C 0.4449(3) 0.4980(2) 0.73009(13) 0.0423(6) Uani 1 1 d . . .
H34 H 0.5011 0.5159 0.7405 0.051 Uiso 1 1 calc R . .
C35 C 0.4206(3) 0.5255(2) 0.66820(13) 0.0463(7) Uani 1 1 d . . .
H35 H 0.4583 0.5633 0.6379 0.056 Uiso 1 1 calc R . .
C36 C 0.3420(3) 0.4980(2) 0.65105(14) 0.0493(7) Uani 1 1 d . . .
H36 H 0.3262 0.5152 0.6090 0.059 Uiso 1 1 calc R . .
C37 C 0.2861(3) 0.4448(3) 0.69613(14) 0.0474(7) Uani 1 1 d . . .
H37 H 0.2321 0.4249 0.6849 0.057 Uiso 1 1 calc R . .
C38 C 0.3092(2) 0.4205(2) 0.75826(13) 0.0400(6) Uani 1 1 d . . .
H38 H 0.2681 0.3860 0.7883 0.048 Uiso 1 1 calc R . .
C39 C 0.5510(2) 0.2958(2) 0.86195(12) 0.0347(5) Uani 1 1 d . . .
C40 C 0.6423(2) 0.2609(2) 0.81476(13) 0.0384(6) Uani 1 1 d . . .
H40 H 0.6300 0.3050 0.7742 0.046 Uiso 1 1 calc R . .
C41 C 0.7513(2) 0.1625(3) 0.82589(15) 0.0483(7) Uani 1 1 d . . .
H41 H 0.8116 0.1417 0.7929 0.058 Uiso 1 1 calc R . .
C42 C 0.7730(3) 0.0942(3) 0.88476(16) 0.0515(7) Uani 1 1 d . . .
H42 H 0.8469 0.0268 0.8916 0.062 Uiso 1 1 calc R . .
C43 C 0.6859(3) 0.1260(3) 0.93276(15) 0.0491(7) Uani 1 1 d . . .
H43 H 0.6992 0.0817 0.9732 0.059 Uiso 1 1 calc R . .
C44 C 0.5767(2) 0.2254(2) 0.92071(13) 0.0409(6) Uani 1 1 d . . .
H44 H 0.5171 0.2462 0.9540 0.049 Uiso 1 1 calc R . .
C45 C 0.3229(2) 0.39307(19) 0.90124(11) 0.0321(5) Uani 1 1 d . . .
C46 C 0.2940(2) 0.3029(2) 0.90151(12) 0.0346(5) Uani 1 1 d . . .
H46 H 0.3353 0.2523 0.8715 0.042 Uiso 1 1 calc R . .
C47 C 0.2090(2) 0.2830(2) 0.94273(12) 0.0377(6) Uani 1 1 d . . .
H47 H 0.1927 0.2213 0.9400 0.045 Uiso 1 1 calc R . .
C48 C 0.1483(2) 0.3532(2) 0.98758(12) 0.0382(6) Uani 1 1 d . . .
H48 H 0.0888 0.3419 1.0156 0.046 Uiso 1 1 calc R . .
C49 C 0.1764(2) 0.4407(2) 0.99072(11) 0.0355(5) Uani 1 1 d . . .
H49 H 0.1368 0.4886 1.0220 0.043 Uiso 1 1 calc R . .
C50 C 0.2617(2) 0.4597(2) 0.94873(11) 0.0330(5) Uani 1 1 d . . .
H50 H 0.2790 0.5201 0.9525 0.040 Uiso 1 1 calc R . .
B2 B 0.1289(3) 0.1584(3) 0.63768(15) 0.0432(7) Uani 1 1 d . . .
C51 C 0.1512(3) 0.1333(2) 0.71116(13) 0.0431(6) Uani 1 1 d . . .
C52 C 0.0729(3) 0.1092(2) 0.75829(14) 0.0447(7) Uani 1 1 d . . .
H52 H 0.0056 0.1108 0.7467 0.054 Uiso 1 1 calc R . .
C53 C 0.0904(3) 0.0830(2) 0.82107(14) 0.0454(7) Uani 1 1 d . . .
H53 H 0.0356 0.0670 0.8510 0.054 Uiso 1 1 calc R . .
C54 C 0.1868(3) 0.0804(2) 0.83989(14) 0.0466(7) Uani 1 1 d . . .
H54 H 0.1999 0.0613 0.8825 0.056 Uiso 1 1 calc R . .
C55 C 0.2635(3) 0.1061(3) 0.79547(15) 0.0512(7) Uani 1 1 d . . .
H55 H 0.3294 0.1062 0.8077 0.061 Uiso 1 1 calc R . .
C56 C 0.2458(3) 0.1319(2) 0.73266(15) 0.0475(7) Uani 1 1 d . . .
H56 H 0.3005 0.1493 0.7034 0.057 Uiso 1 1 calc R . .
C57 C 0.2158(3) 0.2122(3) 0.59553(14) 0.0505(7) Uani 1 1 d . . .
C58 C 0.1799(4) 0.3337(3) 0.57632(14) 0.0613(9) Uani 1 1 d . . .
H58 H 0.1003 0.3874 0.5864 0.074 Uiso 1 1 calc R . .
C59 C 0.2539(5) 0.3794(4) 0.54358(17) 0.0771(12) Uani 1 1 d . . .
H59 H 0.2244 0.4620 0.5312 0.093 Uiso 1 1 calc R . .
C60 C 0.3698(5) 0.3046(4) 0.52918(16) 0.0762(13) Uani 1 1 d . . .
H60 H 0.4214 0.3352 0.5071 0.091 Uiso 1 1 calc R . .
C61 C 0.4112(4) 0.1850(4) 0.54682(17) 0.0736(11) Uani 1 1 d . . .
H61 H 0.4913 0.1325 0.5367 0.088 Uiso 1 1 calc R . .
C62 C 0.3341(3) 0.1406(4) 0.57998(17) 0.0653(9) Uani 1 1 d . . .
H62 H 0.3646 0.0578 0.5922 0.078 Uiso 1 1 calc R . .
C63 C 0.1588(2) 0.0353(2) 0.61591(13) 0.0390(6) Uani 1 1 d . . .
C64 C 0.1859(3) 0.0241(3) 0.55353(15) 0.0560(8) Uani 1 1 d . . .
H64 H 0.1909 0.0870 0.5242 0.067 Uiso 1 1 calc R . .
C65 C 0.2057(4) -0.0754(3) 0.53335(16) 0.0657(10) Uani 1 1 d . . .
H65 H 0.2238 -0.0799 0.4904 0.079 Uiso 1 1 calc R . .
C66 C 0.1996(3) -0.1697(3) 0.57456(16) 0.0589(9) Uani 1 1 d . . .
H66 H 0.2132 -0.2379 0.5600 0.071 Uiso 1 1 calc R . .
C67 C 0.1737(2) -0.1630(2) 0.63640(14) 0.0449(7) Uani 1 1 d . . .
H67 H 0.1696 -0.2267 0.6653 0.054 Uiso 1 1 calc R . .
C68 C 0.1535(2) -0.0623(2) 0.65633(13) 0.0376(6) Uani 1 1 d . . .
H68 H 0.1351 -0.0585 0.6993 0.045 Uiso 1 1 calc R . .
C69 C -0.0110(3) 0.2537(2) 0.62645(14) 0.0474(7) Uani 1 1 d . . .
C70 C -0.0740(3) 0.2498(3) 0.58459(16) 0.0536(8) Uani 1 1 d . . .
H70 H -0.0365 0.1863 0.5618 0.064 Uiso 1 1 calc R . .
C71 C -0.1898(3) 0.3335(3) 0.5736(2) 0.0718(11) Uani 1 1 d . . .
H71 H -0.2274 0.3268 0.5432 0.086 Uiso 1 1 calc R . .
C72 C -0.2484(4) 0.4236(4) 0.6057(2) 0.0893(16) Uani 1 1 d . . .
H72 H -0.3274 0.4803 0.5990 0.107 Uiso 1 1 calc R . .
C73 C -0.1908(4) 0.4305(3) 0.6481(2) 0.0972(18) Uani 1 1 d . . .
H73 H -0.2314 0.4925 0.6718 0.117 Uiso 1 1 calc R . .
C74 C -0.0724(4) 0.3486(3) 0.65824(17) 0.0752(12) Uani 1 1 d . . .
H74 H -0.0343 0.3587 0.6872 0.090 Uiso 1 1 calc R . .

loop_
_atom_site_aniso_label
_atom_site_aniso_U_11
_atom_site_aniso_U_22
_atom_site_aniso_U_33
_atom_site_aniso_U_23
_atom_site_aniso_U_13
_atom_site_aniso_U_12
Fe1 0.02400(17) 0.02146(15) 0.02347(17) -0.00925(11) -0.00030(12) -0.01008(12)
N1 0.0237(9) 0.0235(8) 0.0237(9) -0.0078(7) -0.0006(7) -0.0120(7)
C1 0.0299(11) 0.0249(10) 0.0253(11) -0.0058(8) 0.0012(9) -0.0130(9)
C2 0.0546(17) 0.0359(13) 0.0303(13) -0.0080(10) 0.0017(12) -0.0125(12)
C3 0.0533(17) 0.0366(13) 0.0372(14) -0.0147(11) 0.0103(12) -0.0191(12)
N2 0.0453(12) 0.0256(9) 0.0332(11) -0.0139(8) 0.0076(9) -0.0133(9)
C4 0.0230(10) 0.0246(10) 0.0277(11) -0.0107(8) 0.0005(8) -0.0110(8)
C5 0.0294(11) 0.0237(10) 0.0279(11) -0.0076(8) -0.0063(9) -0.0124(9)
N3 0.0495(13) 0.0232(9) 0.0329(11) -0.0072(8) -0.0059(9) -0.0105(9)
C6 0.099(3) 0.0268(12) 0.0311(14) -0.0018(10) -0.0110(15) -0.0236(14)
C7 0.125(3) 0.0438(16) 0.0360(16) -0.0074(13) 0.0134(18) -0.047(2)
C8 0.0670(18) 0.0320(12) 0.0251(12) -0.0073(9) 0.0036(12) -0.0244(12)
N4 0.0326(10) 0.0266(9) 0.0218(9) -0.0069(7) -0.0015(7) -0.0155(8)
B1 0.0346(14) 0.0290(12) 0.0378(15) -0.0139(11) 0.0035(12) -0.0132(11)
C27 0.0311(12) 0.0341(12) 0.0412(14) -0.0158(10) 0.0073(10) -0.0152(10)
C28 0.0329(13) 0.0380(13) 0.0561(17) -0.0171(12) -0.0002(12) -0.0179(11)
C29 0.0414(15) 0.0521(16) 0.070(2) -0.0278(15) 0.0035(14) -0.0290(14)
C30 0.0441(16) 0.0440(15) 0.071(2) -0.0289(14) 0.0160(14) -0.0296(13)
C31 0.0419(15) 0.0332(12) 0.0546(17) -0.0178(12) 0.0152(13) -0.0181(11)
C32 0.0423(14) 0.0336(12) 0.0418(15) -0.0143(11) 0.0053(11) -0.0159(11)
C33 0.0330(13) 0.0294(11) 0.0390(14) -0.0137(10) 0.0027(10) -0.0093(10)
C34 0.0492(16) 0.0397(13) 0.0403(15) -0.0131(11) 0.0004(12) -0.0210(12)
C35 0.0549(17) 0.0352(13) 0.0405(15) -0.0070(11) 0.0021(13) -0.0162(12)
C36 0.0542(18) 0.0423(14) 0.0406(16) -0.0115(12) -0.0074(13) -0.0109(13)
C37 0.0455(16) 0.0534(16) 0.0453(16) -0.0164(13) -0.0060(13) -0.0200(13)
C38 0.0391(14) 0.0409(13) 0.0394(14) -0.0125(11) 0.0004(11) -0.0168(11)
C39 0.0339(13) 0.0323(11) 0.0416(14) -0.0184(10) 0.0011(10) -0.0144(10)
C40 0.0371(14) 0.0353(12) 0.0458(15) -0.0191(11) 0.0038(11) -0.0161(11)
C41 0.0333(14) 0.0494(15) 0.0628(19) -0.0316(14) 0.0101(13) -0.0149(12)
C42 0.0333(14) 0.0464(15) 0.067(2) -0.0260(14) -0.0031(13) -0.0054(12)
C43 0.0422(16) 0.0435(15) 0.0516(18) -0.0164(13) -0.0084(13) -0.0069(12)
C44 0.0358(14) 0.0382(13) 0.0429(15) -0.0192(11) 0.0000(11) -0.0084(11)
C45 0.0321(12) 0.0258(10) 0.0328(13) -0.0086(9) -0.0026(10) -0.0074(9)
C46 0.0345(13) 0.0288(11) 0.0360(13) -0.0126(10) -0.0012(10) -0.0087(10)
C47 0.0388(14) 0.0317(12) 0.0418(14) -0.0046(10) -0.0074(11) -0.0149(11)
C48 0.0350(13) 0.0377(13) 0.0342(13) -0.0014(10) -0.0043(11) -0.0124(11)
C49 0.0344(13) 0.0316(11) 0.0295(12) -0.0077(9) -0.0019(10) -0.0059(10)
C50 0.0330(12) 0.0254(10) 0.0347(13) -0.0108(9) -0.0031(10) -0.0064(9)
B2 0.0524(19) 0.0380(15) 0.0432(17) -0.0162(13) 0.0024(14) -0.0222(14)
C51 0.0521(16) 0.0294(12) 0.0503(16) -0.0174(11) -0.0005(13) -0.0174(12)
C52 0.0512(16) 0.0365(13) 0.0504(17) -0.0201(12) 0.0043(13) -0.0208(12)
C53 0.0545(17) 0.0325(12) 0.0472(16) -0.0200(11) 0.0061(13) -0.0164(12)
C54 0.0557(18) 0.0294(12) 0.0480(16) -0.0177(11) -0.0047(14) -0.0095(12)
C55 0.0550(18) 0.0451(15) 0.0594(19) -0.0234(14) -0.0059(15) -0.0209(14)
C56 0.0551(18) 0.0419(14) 0.0539(18) -0.0196(13) 0.0028(14) -0.0264(13)
C57 0.068(2) 0.0562(17) 0.0420(16) -0.0168(13) 0.0019(14) -0.0381(16)
C58 0.107(3) 0.0589(18) 0.0428(17) -0.0206(14) 0.0039(17) -0.055(2)
C59 0.134(4) 0.085(3) 0.054(2) -0.0225(19) 0.004(2) -0.082(3)
C60 0.131(4) 0.118(3) 0.0386(18) -0.007(2) -0.009(2) -0.105(3)
C61 0.078(3) 0.113(3) 0.055(2) -0.010(2) -0.0055(19) -0.066(3)
C62 0.069(2) 0.079(2) 0.061(2) -0.0064(18) -0.0025(18) -0.048(2)
C63 0.0339(13) 0.0392(13) 0.0448(15) -0.0175(11) 0.0020(11) -0.0149(11)
C64 0.079(2) 0.0478(16) 0.0460(17) -0.0163(13) -0.0004(16) -0.0308(16)
C65 0.098(3) 0.065(2) 0.0425(18) -0.0279(15) 0.0064(17) -0.040(2)
C66 0.077(2) 0.0524(17) 0.061(2) -0.0323(15) 0.0060(17) -0.0341(17)
C67 0.0439(15) 0.0421(14) 0.0571(18) -0.0217(13) 0.0079(13) -0.0247(12)
C68 0.0309(13) 0.0403(13) 0.0463(15) -0.0196(11) 0.0048(11) -0.0177(11)
C69 0.0574(18) 0.0360(13) 0.0428(16) -0.0110(11) 0.0118(13) -0.0206(13)
C70 0.0476(17) 0.0530(17) 0.060(2) -0.0109(14) 0.0079(15) -0.0270(15)
C71 0.052(2) 0.068(2) 0.084(3) 0.006(2) 0.0041(19) -0.0302(18)
C72 0.064(2) 0.073(3) 0.067(3) 0.017(2) 0.020(2) -0.003(2)
C73 0.106(3) 0.049(2) 0.060(2) -0.0083(18) 0.025(2) 0.013(2)
C74 0.100(3) 0.0418(17) 0.053(2) -0.0125(14) 0.0015(19) -0.0088(18)

loop_
_atom_type_symbol
_atom_type_description
_atom_type_scat_dispersion_real
_atom_type_scat_dispersion_imag
_atom_type_scat_source
C C 0.0033 0.0016 'International Tables Vol C Tables 4.2.6.8 and 6.1.1.4'
H H 0.0000 0.0000 'International Tables Vol C Tables 4.2.6.8 and 6.1.1.4'
B B 0.0013 0.0007 'International Tables Vol C Tables 4.2.6.8 and 6.1.1.4'
N N 0.0061 0.0033 'International Tables Vol C Tables 4.2.6.8 and 6.1.1.4'
Fe Fe 0.3463 0.8444 'International Tables Vol C Tables 4.2.6.8 and 6.1.1.4'

loop_
_geom_angle_atom_site_label_1
_geom_angle_atom_site_label_2
_geom_angle_atom_site_label_3
_geom_angle
N9 Fe1 N10 82.8(3)
N9 Fe1 N5 94.6(3)
N10 Fe1 N5 169.7(3)
N9 Fe1 N9A 94.3(3)
N10 Fe1 N9A 175.0(3)
N5 Fe1 N9A 6.0(3)
N9 Fe1 N1 176.6(2)
N10 Fe1 N1 95.49(19)
N5 Fe1 N1 87.6(2)
N9A Fe1 N1 87.6(2)
N9 Fe1 N8 88.5(2)
N10 Fe1 N8 88.8(2)
N5 Fe1 N8 81.1(3)
N9A Fe1 N8 87.1(3)
N1 Fe1 N8 94.34(17)
N9 Fe1 N5A 6.0(3)
N10 Fe1 N5A 81.1(3)
N5 Fe1 N5A 97.2(3)
N9A Fe1 N5A 96.4(3)
N1 Fe1 N5A 170.70(18)
N8 Fe1 N5A 94.3(2)
N9 Fe1 N4 96.2(2)
N10 Fe1 N4 90.64(19)
N5 Fe1 N4 99.6(2)
N9A Fe1 N4 93.7(2)
N1 Fe1 N4 80.89(8)
N8 Fe1 N4 175.13(16)
N5A Fe1 N4 90.45(19)
N9 Fe1 N8A 80.7(3)
N10 Fe1 N8A 6.4(3)
N5 Fe1 N8A 173.9(3)
N9A Fe1 N8A 174.6(3)
N1 Fe1 N8A 97.27(19)
N8 Fe1 N8A 94.8(2)
N5A Fe1 N8A 78.5(3)
N4 Fe1 N8A 84.87(18)
N9 Fe1 N10A 86.8(3)
N10 Fe1 N10A 96.6(3)
N5 Fe1 N10A 73.3(3)
N9A Fe1 N10A 79.2(3)
N1 Fe1 N10A 96.25(18)
N8 Fe1 N10A 8.2(3)
N5A Fe1 N10A 92.8(2)
N4 Fe1 N10A 172.49(19)
N8A Fe1 N10A 102.4(3)
C4 N1 C1 120.01(18)
C4 N1 Fe1 114.74(15)
C1 N1 Fe1 124.51(13)
N1 C1 C2 112.80(18)
C3 C2 C1 110.7(2)
N2 C3 C2 111.0(2)
C4 N2 C3 117.27(19)
N1 C4 N2 125.8(2)
N1 C4 C5 115.47(18)
N2 C4 C5 118.67(18)
N4 C5 N3 125.7(2)
N4 C5 C4 113.36(18)
N3 C5 C4 120.91(19)
C5 N3 C6 122.4(2)
N3 C6 C7 107.6(2)
C8 C7 C6 109.9(3)
N4 C8 C7 112.8(2)
C5 N4 C8 116.64(19)
C5 N4 Fe1 114.48(15)
C8 N4 Fe1 128.04(14)
C12 N5 C9 129.1(7)
C12 N5 Fe1 114.5(5)
C9 N5 Fe1 116.4(5)
C10 C9 N5 109.0(6)
C11 C10 C9 113.2(7)
N6 C11 C10 108.7(5)
C11 N6 C12 129.5(5)
N5 C12 C13 114.2(6)
N5 C12 N6 106.9(6)
C13 C12 N6 135.9(6)
N8 C13 N7 143.9(6)
N8 C13 C12 115.0(6)
N7 C13 C12 100.5(6)
C13 N7 C14 105.7(5)
N7 C14 C15 110.1(5)
C14 C15 C16 106.3(5)
N8 C16 C15 122.1(6)
C16 N8 C13 102.5(5)
C16 N8 Fe1 141.0(5)
C13 N8 Fe1 114.0(4)
C17 N9 C21 118.0(7)
C17 N9 Fe1 129.5(6)
C21 N9 Fe1 112.4(5)
C18 C17 N9 123.9(7)
C17 C18 C19 120.5(6)
C20 C19 C18 117.2(7)
C19 C20 C21 118.1(7)
C22 C21 N9 117.5(7)
C22 C21 C20 119.4(8)
N9 C21 C20 120.8(7)
C23 C22 C21 123.2(7)
C23 C22 N10 126.7(6)
C21 C22 N10 108.9(7)
C22 C23 C24 112.9(6)
C25 C24 C23 119.9(6)
C26 C25 C24 116.7(5)
N10 C26 C25 122.9(5)
C26 N10 C22 116.2(6)
C26 N10 Fe1 127.7(5)
C22 N10 Fe1 114.9(5)
C17A N9A C21A 106.9(6)
C17A N9A Fe1 135.8(6)
C21A N9A Fe1 116.4(5)
N9A C17A C18A 128.6(7)
C17A C18A C19A 116.9(7)
C20A C19A C18A 119.9(6)
C21A C20A C19A 105.9(5)
C20A C21A N9A 140.5(6)
C20A C21A C22A 104.4(5)
N9A C21A C22A 113.9(6)
N10A C22A C23A 106.1(6)
N10A C22A C21A 111.4(5)
C23A C22A C21A 142.5(6)
C24A C23A C22A 129.0(6)
C25A C24A C23A 119.6(5)
C24A C25A C26A 121.0(6)
C25A C26A N10A 113.7(5)
C22A N10A C26A 128.8(6)
C22A N10A Fe1 117.9(4)
C26A N10A Fe1 113.1(4)
C12A N5A C9A 118.5(7)
C12A N5A Fe1 118.6(6)
C9A N5A Fe1 122.9(5)
N5A C9A C10A 113.9(7)
C11A C10A C9A 110.8(6)
N6A C11A C10A 112.9(6)
C12A N6A C11A 118.9(7)
N5A C12A N6A 127.2(7)
N5A C12A C13A 110.3(7)
N6A C12A C13A 120.9(7)
N8A C13A N7A 122.2(7)
N8A C13A C12A 115.8(7)
N7A C13A C12A 120.1(6)
C13A N7A C14A 125.7(6)
N7A C14A C15A 100.0(6)
C14A C15A C16A 110.7(6)
N8A C16A C15A 111.3(5)
C13A N8A C16A 118.8(6)
C13A N8A Fe1 114.6(5)
C16A N8A Fe1 126.1(5)
C27 B1 C39 109.0(2)
C27 B1 C45 108.58(19)
C39 B1 C45 107.0(2)
C27 B1 C33 108.8(2)
C39 B1 C33 111.57(19)
C45 B1 C33 111.8(2)
C28 C27 C32 116.1(2)
C28 C27 B1 122.4(2)
C32 C27 B1 121.0(2)
C27 C28 C29 122.0(3)
C30 C29 C28 119.6(3)
C31 C30 C29 120.6(2)
C30 C31 C32 119.0(3)
C31 C32 C27 122.6(3)
C38 C33 C34 114.1(2)
C38 C33 B1 126.1(2)
C34 C33 B1 119.8(2)
C35 C34 C33 123.2(3)
C36 C35 C34 120.1(3)
C35 C36 C37 119.1(3)
C36 C37 C38 120.1(3)
C33 C38 C37 123.4(3)
C40 C39 C44 115.5(2)
C40 C39 B1 122.4(2)
C44 C39 B1 122.0(2)
C41 C40 C39 121.6(3)
C40 C41 C42 121.2(3)
C43 C42 C41 119.2(3)
C42 C43 C44 118.9(3)
C43 C44 C39 123.7(3)
C50 C45 C46 113.9(2)
C50 C45 B1 123.1(2)
C46 C45 B1 122.9(2)
C47 C46 C45 124.3(2)
C48 C47 C46 119.7(2)
C47 C48 C49 118.3(2)
C48 C49 C50 121.2(2)
C49 C50 C45 122.5(2)
C63 B2 C51 109.9(2)
C63 B2 C57 109.5(2)
C51 B2 C57 109.1(2)
C63 B2 C69 108.1(2)
C51 B2 C69 110.6(2)
C57 B2 C69 109.6(2)
C56 C51 C52 114.5(3)
C56 C51 B2 124.7(3)
C52 C51 B2 120.8(3)
C53 C52 C51 122.9(3)
C54 C53 C52 120.3(3)
C55 C54 C53 118.5(3)
C54 C55 C56 121.0(3)
C51 C56 C55 122.8(3)
C62 C57 C58 114.0(3)
C62 C57 B2 122.1(3)
C58 C57 B2 123.7(3)
C59 C58 C57 123.9(4)
C60 C59 C58 119.6(4)
C59 C60 C61 119.6(4)
C60 C61 C62 119.7(4)
C57 C62 C61 123.1(4)
C64 C63 C68 115.4(2)
C64 C63 B2 120.1(3)
C68 C63 B2 124.3(2)
C65 C64 C63 121.7(3)
C64 C65 C66 121.2(3)
C67 C66 C65 119.2(3)
C66 C67 C68 119.2(3)
C67 C68 C63 123.2(3)
C70 C69 C74 114.4(3)
C70 C69 B2 124.6(2)
C74 C69 B2 120.9(3)
C69 C70 C71 124.0(3)
C72 C71 C70 120.6(4)
C71 C72 C73 117.7(4)
C72 C73 C74 122.3(4)
C69 C74 C73 120.9(4)

loop_
_geom_bond_atom_site_label_1
_geom_bond_atom_site_label_2
_geom_bond_distance
Fe1 N9 1.910(7)
Fe1 N10 1.919(6)
Fe1 N5 1.958(8)
Fe1 N9A 1.959(7)
Fe1 N1 1.9603(19)
Fe1 N8 1.964(5)
Fe1 N5A 2.004(6)
Fe1 N4 2.0044(19)
Fe1 N8A 2.020(6)
Fe1 N10A 2.023(6)
N1 C4 1.304(3)
N1 C1 1.476(3)
C1 C2 1.506(3)
C2 C3 1.494(4)
C3 N2 1.463(3)
N2 C4 1.357(3)
C4 C5 1.489(3)
C5 N4 1.295(3)
C5 N3 1.358(3)
N3 C6 1.466(3)
C6 C7 1.527(5)
C7 C8 1.508(4)
C8 N4 1.469(3)
N5 C12 1.349(9)
N5 C9 1.617(10)
C9 C10 1.528(11)
C10 C11 1.490(10)
C11 N6 1.435(7)
N6 C12 1.556(8)
C12 C13 1.427(9)
C13 N8 1.335(9)
C13 N7 1.419(8)
N7 C14 1.468(8)
C14 C15 1.507(9)
C15 C16 1.578(9)
C16 N8 1.299(8)
N9 C17 1.388(10)
N9 C21 1.424(12)
C17 C18 1.334(10)
C18 C19 1.493(10)
C19 C20 1.433(11)
C20 C21 1.450(12)
C21 C22 1.386(11)
C22 C23 1.357(10)
C22 N10 1.440(9)
C23 C24 1.486(7)
C24 C25 1.430(9)
C25 C26 1.411(8)
C26 N10 1.371(8)
N9A C17A 1.221(9)
N9A C21A 1.363(8)
C17A C18A 1.351(10)
C18A C19A 1.443(10)
C19A C20A 1.395(8)
C20A C21A 1.296(8)
C21A C22A 1.495(8)
C22A N10A 1.310(10)
C22A C23A 1.457(7)
C23A C24A 1.415(7)
C24A C25A 1.335(9)
C25A C26A 1.372(8)
C26A N10A 1.594(9)
N5A C12A 1.235(10)
N5A C9A 1.424(11)
C9A C10A 1.511(10)
C10A C11A 1.423(10)
C11A N6A 1.405(10)
N6A C12A 1.325(10)
C12A C13A 1.571(11)
C13A N8A 1.215(10)
C13A N7A 1.396(10)
N7A C14A 1.423(9)
C14A C15A 1.481(11)
C15A C16A 1.517(9)
C16A N8A 1.444(9)
B1 C27 1.644(4)
B1 C39 1.657(4)
B1 C45 1.658(4)
B1 C33 1.660(4)
C27 C28 1.394(4)
C27 C32 1.420(4)
C28 C29 1.398(4)
C29 C30 1.390(4)
C30 C31 1.379(4)
C31 C32 1.391(4)
C33 C38 1.398(4)
C33 C34 1.424(4)
C34 C35 1.399(4)
C35 C36 1.378(4)
C36 C37 1.389(4)
C37 C38 1.403(4)
C39 C40 1.400(3)
C39 C44 1.410(4)
C40 C41 1.398(4)
C41 C42 1.399(5)
C42 C43 1.379(4)
C43 C44 1.408(4)
C45 C50 1.401(3)
C45 C46 1.409(3)
C46 C47 1.390(4)
C47 C48 1.379(4)
C48 C49 1.387(4)
C49 C50 1.397(4)
B2 C63 1.643(4)
B2 C51 1.646(4)
B2 C57 1.655(5)
B2 C69 1.665(5)
C51 C56 1.395(4)
C51 C52 1.417(4)
C52 C53 1.396(4)
C53 C54 1.380(4)
C54 C55 1.378(4)
C55 C56 1.398(4)
C57 C62 1.389(5)
C57 C58 1.413(4)
C58 C59 1.387(5)
C59 C60 1.371(6)
C60 C61 1.378(6)
C61 C62 1.411(5)
C63 C64 1.393(4)
C63 C68 1.413(4)
C64 C65 1.375(4)
C65 C66 1.390(5)
C66 C67 1.370(4)
C67 C68 1.384(3)
C69 C70 1.378(5)
C69 C74 1.390(4)
C70 C71 1.397(5)
C71 C72 1.347(6)
C72 C73 1.354(7)
C73 C74 1.414(6)

loop_
_platon_squeeze_void_nr
_platon_squeeze_void_average_x
_platon_squeeze_void_average_y
_platon_squeeze_void_average_z
_platon_squeeze_void_volume
_platon_squeeze_void_count_electrons
1 0.000 0.000 0.000 156.3 44.5
2 0.500 0.500 0.500 50.4 5.8
